data_4020823
loop_
_publ_author_name
'Ken Tsutsumi'
'Hiroaki Nakano'
'Akinori Furutani'
'Katsunori Endou'
'Abdurshit Merpuge'
'Takuya Shintani'
'Tsumoru Morimoto'
'Kiyomi Kakiuchi'

_publ_section_title
;
 Novel Enhancement of Diastereoselectivity of [2 + 2] Photocycloaddition
 of Chiral Cyclohexenones to Ethylene by Adding Naphthalenes
;
_journal_name_full 'Journal of Organic Chemistry'
_journal_page_first 785
_journal_page_last 789
_journal_paper_doi 10.1021/jo0354746
_journal_volume 69
_journal_year 2004
_chemical_formula_moiety 'C27 H32 O3 '
_chemical_formula_sum 'C27 H32 O3'
_chemical_formula_weight 404.55
_space_group_IT_number 19
_symmetry_cell_setting orthorhombic
_symmetry_Int_Tables_number 19
_symmetry_space_group_name_Hall 'P 2ac 2ab'
_symmetry_space_group_name_H-M 'P 21 21 21'
_cell_angle_alpha 90
_cell_angle_beta 90
_cell_angle_gamma 90
_cell_formula_units_Z 4
_cell_length_a 15.5081(3)
_cell_length_b 21.0872(4)
_cell_length_c 7.0796(1)
_cell_measurement_temperature 296.2
_cell_volume 2315.18(8)
_exptl_crystal_density_diffrn 1.161
_cod_original_formula_sum 'C27 H32 O3 '
_cod_database_code 4020823

loop_
_symmetry_equiv_pos_as_xyz
x,y,z
1/2-x,-y,1/2+z
1/2+x,1/2-y,-z
-x,1/2+y,1/2-z

loop_
_atom_site_label
_atom_site_type_symbol
_atom_site_fract_x
_atom_site_fract_y
_atom_site_fract_z
_atom_site_U_iso_or_equiv
_atom_site_adp_type
_atom_site_occupancy
_atom_site_calc_flag
_atom_site_refinement_flags
_atom_site_disorder_assembly
_atom_site_disorder_group
O(1) O 0.4656(2) -0.0575(1) 0.2369(5) 0.159(1) Uani 1.00 d . . .
O(2) O 0.2826(1) 0.13438(10) 0.6773(3) 0.1026(8) Uani 1.00 d . . .
O(3) O 0.35592(8) 0.14965(7) 0.4072(2) 0.0488(4) Uani 1.00 d . . .
C(1) C 0.3547(1) 0.0474(1) 0.5370(4) 0.0591(6) Uani 1.00 d . . .
C(2) C 0.3973(1) 0.0262(1) 0.3873(4) 0.0643(7) Uani 1.00 d . . .
C(3) C 0.4254(2) -0.0401(1) 0.3736(6) 0.100(1) Uani 1.00 d . . .
C(4) C 0.4053(3) -0.0820(2) 0.5302(7) 0.144(2) Uani 1.00 d . . .
C(5) C 0.3570(4) -0.0594(2) 0.6805(7) 0.150(2) Uani 1.00 d . . .
C(6) C 0.3330(2) 0.0055(1) 0.7020(4) 0.0894(9) Uani 1.00 d . . .
C(7) C 0.3269(1) 0.1144(1) 0.5506(4) 0.0594(7) Uani 1.00 d . . .
C(8) C 0.3318(1) 0.2160(1) 0.3959(3) 0.0467(5) Uani 1.00 d . . .
C(9) C 0.4122(1) 0.2578(1) 0.3879(3) 0.0468(5) Uani 1.00 d . . .
C(10) C 0.3789(1) 0.3266(1) 0.3612(3) 0.0602(7) Uani 1.00 d . . .
C(11) C 0.3244(1) 0.3347(1) 0.1859(3) 0.0611(7) Uani 1.00 d . . .
C(12) C 0.2477(1) 0.2900(1) 0.1843(3) 0.0611(6) Uani 1.00 d . . .
C(13) C 0.2780(1) 0.2225(1) 0.2182(3) 0.0553(6) Uani 1.00 d . . .
C(14) C 0.1959(2) 0.2953(2) 0.0007(4) 0.0847(9) Uani 1.00 d . . .
C(15) C 0.4768(1) 0.2509(1) 0.5546(3) 0.0532(6) Uani 1.00 d . . .
C(16) C 0.4345(2) 0.2686(1) 0.7416(3) 0.0763(8) Uani 1.00 d . . .
C(17) C 0.5532(2) 0.2976(1) 0.5220(4) 0.0814(9) Uani 1.00 d . . .
C(18) C 0.5179(1) 0.1844(1) 0.5632(3) 0.0476(5) Uani 1.00 d . . .
C(19) C 0.5175(1) 0.1472(1) 0.7199(3) 0.0516(6) Uani 1.00 d . . .
C(20) C 0.5616(1) 0.0883(1) 0.7307(3) 0.0530(6) Uani 1.00 d . . .
C(21) C 0.5616(2) 0.0504(1) 0.8954(3) 0.0693(7) Uani 1.00 d . . .
C(22) C 0.6057(2) -0.0057(1) 0.8983(4) 0.0866(9) Uani 1.00 d . . .
C(23) C 0.6510(2) -0.0274(1) 0.7415(5) 0.0850(9) Uani 1.00 d . . .
C(24) C 0.6523(1) 0.0085(1) 0.5817(4) 0.0737(8) Uani 1.00 d . . .
C(25) C 0.6077(1) 0.0666(1) 0.5714(3) 0.0543(6) Uani 1.00 d . . .
C(26) C 0.6072(1) 0.1048(1) 0.4088(3) 0.0629(7) Uani 1.00 d . . .
C(27) C 0.5644(1) 0.1606(1) 0.4041(3) 0.0575(6) Uani 1.00 d . . .
H(1) H 0.4117 0.0556 0.2617 0.0971 Uiso 1.00 calc . . .
H(2) H 0.4576 -0.0966 0.5801 0.1742 Uiso 1.00 calc . . .
H(3) H 0.3736 -0.1169 0.4777 0.1742 Uiso 1.00 calc . . .
H(4) H 0.3872 -0.0705 0.7907 0.1800 Uiso 1.00 calc . . .
H(5) H 0.3032 -0.0822 0.6768 0.1800 Uiso 1.00 calc . . .
H(6) H 0.3342 0.0237 0.8190 0.0971 Uiso 1.00 calc . . .
H(7) H 0.2694 0.0011 0.6745 0.0971 Uiso 1.00 calc . . .
H(8) H 0.2972 0.2276 0.5141 0.0971 Uiso 1.00 calc . . .
H(9) H 0.4438 0.2449 0.2603 0.0971 Uiso 1.00 calc . . .
H(10) H 0.4313 0.3529 0.3687 0.0971 Uiso 1.00 calc . . .
H(11) H 0.3399 0.3381 0.4896 0.0971 Uiso 1.00 calc . . .
H(12) H 0.3639 0.3232 0.0514 0.0971 Uiso 1.00 calc . . .
H(13) H 0.2988 0.3775 0.1649 0.0971 Uiso 1.00 calc . . .
H(14) H 0.2059 0.2995 0.2949 0.0971 Uiso 1.00 calc . . .
H(15) H 0.2302 0.1915 0.2370 0.0971 Uiso 1.00 calc . . .
H(16) H 0.3154 0.2083 0.1047 0.0971 Uiso 1.00 calc . . .
H(17) H 0.2243 0.2836 -0.0928 0.0971 Uiso 1.00 calc . . .
H(18) H 0.1486 0.2676 0.0093 0.0971 Uiso 1.00 calc . . .
H(19) H 0.1674 0.3432 -0.0118 0.0971 Uiso 1.00 calc . . .
H(20) H 0.3957 0.3165 0.7303 0.0971 Uiso 1.00 calc . . .
H(21) H 0.4771 0.2687 0.8435 0.0971 Uiso 1.00 calc . . .
H(22) H 0.3868 0.2349 0.7875 0.0971 Uiso 1.00 calc . . .
H(23) H 0.5898 0.2927 0.6710 0.0971 Uiso 1.00 calc . . .
H(24) H 0.5861 0.2891 0.3776 0.0971 Uiso 1.00 calc . . .
H(25) H 0.5299 0.3483 0.5118 0.0971 Uiso 1.00 calc . . .
H(26) H 0.4865 0.1610 0.8287 0.0607 Uiso 1.00 calc . . .
H(27) H 0.5306 0.0637 1.0034 0.0813 Uiso 1.00 calc . . .
H(28) H 0.6052 -0.0308 1.0107 0.1014 Uiso 1.00 calc . . .
H(29) H 0.6816 -0.0659 0.7478 0.0994 Uiso 1.00 calc . . .
H(30) H 0.6832 -0.0070 0.4735 0.0879 Uiso 1.00 calc . . .
H(31) H 0.6367 0.0907 0.2974 0.0741 Uiso 1.00 calc . . .
H(32) H 0.5660 0.1853 0.2915 0.0679 Uiso 1.00 calc . . .

loop_
_atom_site_aniso_label
_atom_site_aniso_U_11
_atom_site_aniso_U_22
_atom_site_aniso_U_33
_atom_site_aniso_U_12
_atom_site_aniso_U_13
_atom_site_aniso_U_23
O(1) 0.195(3) 0.070(2) 0.211(3) 0.036(2) 0.107(2) -0.013(2)
O(2) 0.137(2) 0.066(1) 0.105(2) 0.019(1) 0.071(1) 0.018(1)
O(3) 0.0548(7) 0.0326(8) 0.0591(9) 0.0010(7) 0.0079(6) 0.0037(8)
C(1) 0.054(1) 0.042(1) 0.081(2) -0.006(1) 0.003(1) 0.012(1)
C(2) 0.068(1) 0.041(1) 0.083(2) 0.002(1) 0.010(1) 0.005(1)
C(3) 0.087(2) 0.041(1) 0.170(3) 0.005(2) 0.017(2) 0.003(2)
C(4) 0.187(4) 0.053(2) 0.193(4) 0.038(3) 0.053(3) 0.047(2)
C(5) 0.227(5) 0.056(2) 0.167(4) 0.021(3) 0.047(3) 0.043(2)
C(6) 0.114(2) 0.059(1) 0.096(2) -0.002(2) 0.017(2) 0.036(2)
C(7) 0.056(1) 0.046(1) 0.076(2) -0.003(1) 0.0078(10) 0.017(1)
C(8) 0.053(1) 0.033(1) 0.054(1) 0.0039(9) 0.0069(8) 0.004(1)
C(9) 0.051(1) 0.035(1) 0.054(1) 0.0005(9) 0.0048(8) -0.001(1)
C(10) 0.073(1) 0.036(1) 0.071(1) -0.001(1) -0.0021(10) 0.008(1)
C(11) 0.069(1) 0.046(1) 0.068(1) 0.009(1) 0.0050(9) 0.015(1)
C(12) 0.060(1) 0.056(1) 0.067(1) 0.015(1) 0.0035(9) 0.008(1)
C(13) 0.056(1) 0.049(1) 0.062(1) 0.002(1) -0.0042(9) 0.000(1)
C(14) 0.078(2) 0.102(2) 0.074(2) 0.029(2) -0.014(1) 0.005(2)
C(15) 0.064(1) 0.045(1) 0.050(1) 0.0006(9) -0.0043(8) -0.002(1)
C(16) 0.103(2) 0.070(2) 0.056(1) 0.029(2) -0.004(1) -0.018(2)
C(17) 0.077(1) 0.058(2) 0.110(2) -0.019(1) -0.020(1) 0.004(2)
C(18) 0.048(1) 0.046(1) 0.049(1) -0.0025(10) -0.0022(8) -0.001(1)
C(19) 0.055(1) 0.054(1) 0.046(1) 0.001(1) 0.0019(9) -0.001(1)
C(20) 0.052(1) 0.048(1) 0.058(1) -0.004(1) -0.0090(9) 0.003(1)
C(21) 0.080(1) 0.067(2) 0.061(1) -0.007(1) -0.008(1) 0.016(1)
C(22) 0.097(2) 0.063(2) 0.100(2) -0.004(1) -0.017(1) 0.028(2)
C(23) 0.080(2) 0.060(2) 0.115(2) 0.010(2) -0.018(1) 0.019(2)
C(24) 0.071(1) 0.058(2) 0.092(2) 0.012(1) 0.000(1) -0.005(1)
C(25) 0.047(1) 0.055(1) 0.061(1) -0.003(1) -0.0032(9) 0.000(1)
C(26) 0.063(1) 0.067(2) 0.059(1) 0.012(1) 0.010(1) 0.001(1)
C(27) 0.060(1) 0.067(2) 0.046(1) 0.003(1) 0.0061(9) 0.009(1)

loop_
_geom_bond_atom_site_label_1
_geom_bond_atom_site_label_2
_geom_bond_distance
_geom_bond_site_symmetry_1
_geom_bond_site_symmetry_2
_geom_bond_publ_flag
O(1) C(3) 1.208(5) . . yes
O(2) C(7) 1.206(3) . . yes
O(3) C(7) 1.336(3) . . yes
O(3) C(8) 1.451(3) . . yes
C(1) C(2) 1.327(4) . . yes
C(1) C(6) 1.503(4) . . yes
C(1) C(7) 1.480(4) . . yes
C(2) C(3) 1.468(4) . . yes
C(3) C(4) 1.451(6) . . yes
C(4) C(5) 1.386(7) . . yes
C(5) C(6) 1.425(6) . . yes
C(8) C(9) 1.527(3) . . yes
C(8) C(13) 1.515(3) . . yes
C(9) C(10) 1.553(4) . . yes
C(9) C(15) 1.554(3) . . yes
C(10) C(11) 1.511(4) . . yes
C(11) C(12) 1.518(4) . . yes
C(12) C(13) 1.517(4) . . yes
C(12) C(14) 1.532(4) . . yes
C(15) C(16) 1.524(4) . . yes
C(15) C(17) 1.559(4) . . yes
C(15) C(18) 1.543(4) . . yes
C(18) C(19) 1.359(4) . . yes
C(18) C(27) 1.429(4) . . yes
C(19) C(20) 1.419(4) . . yes
C(20) C(21) 1.414(4) . . yes
C(20) C(25) 1.412(4) . . yes
C(21) C(22) 1.366(5) . . yes
C(22) C(23) 1.391(5) . . yes
C(23) C(24) 1.362(5) . . yes
C(24) C(25) 1.410(4) . . yes
C(25) C(26) 1.404(4) . . yes
C(26) C(27) 1.352(4) . . yes

loop_
_cod_related_entry_id
_cod_related_entry_database
_cod_related_entry_code
1 ChemSpider 9467615
